data_7221252
loop_
_publ_author_name
'Tiburtius, C.'
'Schuster, H.U.'

_publ_section_title
;
 Die Kristallstruktur des Li Be As
;
_journal_name_full
;
Zeitschrift fuer Naturforschung, Teil B. Anorganische Chemie, Organische 
Chemie (2,1947-32,1977)
;
_journal_page_first 116
_journal_page_last 117
_journal_volume 32
_journal_year 1977
_chemical_formula_sum 'As Be Li'
_chemical_name_systematic 'Li Be As'
_space_group_IT_number 129
_symmetry_space_group_name_Hall 'P 4ab 2ab -1ab'
_symmetry_space_group_name_H-M 'P 4/n m m :1'
_cell_angle_alpha 90
_cell_angle_beta 90
_cell_angle_gamma 90
_cell_formula_units_Z 2
_cell_length_a 3.749
_cell_length_b 3.749
_cell_length_c 6.219
_cell_volume 87.408
_citation_journal_id_ASTM ZENBAX
_cod_data_source_file Tiburtius_ZENBAX_1977_130.cif
_cod_data_source_block As1Be1Li1
_cod_original_cell_volume 87.40805
_cod_original_sg_symbol_Hall '-P 4a 2a (x-1/4,y+1/4,z)'
_cod_original_formula_sum 'As1 Be1 Li1'
_cod_database_code 7221252

loop_
_symmetry_equiv_pos_as_xyz
x,y,z
-y+1/2,x+1/2,z
-x,-y,z
y+1/2,-x+1/2,z
x+1/2,-y+1/2,-z
y,x,-z
-x+1/2,y+1/2,-z
-y,-x,-z
-x+1/2,-y+1/2,-z
y,-x,-z
x+1/2,y+1/2,-z
-y,x,-z
-x,y,z
-y+1/2,-x+1/2,z
x,-y,z
y+1/2,x+1/2,z

loop_
_atom_site_label
_atom_site_type_symbol
_atom_site_fract_x
_atom_site_fract_y
_atom_site_fract_z
_atom_site_occupancy
_atom_site_U_iso_or_equiv
As1 As-3 0 0.5 0.7783 1 0.0
Li1 Li+1 0 0.5 0.353 1 0.0
Be1 Be+2 0 0 0 1 0.0
